data_7246884
loop_
_publ_author_name
'Muthukumar, Pandi'
'Arunkumar, Gunasekaran'
'Pannipara, Mehboobali'
'Al-Sehemi, Abdullah G.'
'Moon, Dohyun'
'Anthony, Savarimuthu Philip'

_publ_section_title
;
 Water coordinated Co-MOFs with 1D/2D network structure and highly
 enhanced electrocatalytic OER activity
;
_journal_issue 28
_journal_name_full CrystEngComm
_journal_page_first 4058
_journal_page_last 4063
_journal_paper_doi 10.1039/D3CE00393K
_journal_volume 25
_journal_year 2023
_chemical_formula_moiety 'C14 H18 Co N2 O5'
_chemical_formula_sum 'C14 H18 Co N2 O5'
_chemical_formula_weight 353.23
_space_group_crystal_system monoclinic
_space_group_IT_number 15
_space_group_name_Hall '-C 2yc'
_space_group_name_H-M_alt 'C 1 2/c 1'
_atom_sites_solution_hydrogens mixed
_audit_creation_method SHELXL-2019/2
_audit_update_record
;
2023-06-15 deposited with the CCDC.	2023-06-21 downloaded from the CCDC.
;
_cell_angle_alpha 90
_cell_angle_beta 116.03(3)
_cell_angle_gamma 90
_cell_formula_units_Z 4
_cell_length_a 10.812(2)
_cell_length_b 18.958(4)
_cell_length_c 7.1140(14)
_cell_measurement_reflns_used 21905
_cell_measurement_temperature 220(2)
_cell_measurement_theta_max 33.548
_cell_measurement_theta_min 0.361
_cell_volume 1310.3(6)
_computing_cell_refinement 'HKL3000sm(Otwinowski & Minor, 1997)'
_computing_data_collection 'PAL BL2D-SMDC Program(Shin et.al, 2016)'
_computing_data_reduction 'HKL3000sm(Otwinowski & Minor, 1997)'
_computing_molecular_graphics 'DIAMOND 4(Putx&Brandenburg, 2014)'
_computing_publication_material 'publCIF(Westrip, 2010)'
_computing_structure_refinement 'SHELXL-2019/2(Sheldrick, 2018)'
_computing_structure_solution 'SHELXT-2018/2(Sheldrick, 2018)'
_diffrn_ambient_temperature 220(2)
_diffrn_measured_fraction_theta_full 0.997
_diffrn_measured_fraction_theta_max 0.851
_diffrn_measurement_device_type 'Rayonix MX225HS CCD area detector'
_diffrn_measurement_method 'omega scan'
_diffrn_radiation_type synchrotron
_diffrn_radiation_wavelength 0.630
_diffrn_reflns_av_R_equivalents 0.0695
_diffrn_reflns_av_unetI/netI 0.0433
_diffrn_reflns_Laue_measured_fraction_full 0.997
_diffrn_reflns_Laue_measured_fraction_max 0.851
_diffrn_reflns_limit_h_max 17
_diffrn_reflns_limit_h_min -17
_diffrn_reflns_limit_k_max 28
_diffrn_reflns_limit_k_min -29
_diffrn_reflns_limit_l_max 11
_diffrn_reflns_limit_l_min -11
_diffrn_reflns_number 10943
_diffrn_reflns_point_group_measured_fraction_full 0.997
_diffrn_reflns_point_group_measured_fraction_max 0.851
_diffrn_reflns_theta_full 22.210
_diffrn_reflns_theta_max 33.483
_diffrn_reflns_theta_min 1.904
_diffrn_source 'PLSII 2D bending magnet'
_exptl_absorpt_coefficient_mu 0.959
_exptl_absorpt_correction_T_max 1.000
_exptl_absorpt_correction_T_min 0.948
_exptl_absorpt_correction_type empirical
_exptl_absorpt_process_details 'HKL3000sm Scalepack(Otwinowski et.al,2003)'
_exptl_crystal_colour purple
_exptl_crystal_density_diffrn 1.791
_exptl_crystal_description cube
_exptl_crystal_F_000 732
_exptl_crystal_size_max 0.075
_exptl_crystal_size_mid 0.074
_exptl_crystal_size_min 0.072
_refine_diff_density_max 1.290
_refine_diff_density_min -1.644
_refine_diff_density_rms 0.161
_refine_ls_extinction_method none
_refine_ls_goodness_of_fit_ref 1.188
_refine_ls_hydrogen_treatment mixed
_refine_ls_matrix_type full
_refine_ls_number_parameters 104
_refine_ls_number_reflns 3152
_refine_ls_number_restraints 115
_refine_ls_restrained_S_all 1.275
_refine_ls_R_factor_all 0.0518
_refine_ls_R_factor_gt 0.0506
_refine_ls_shift/su_max 0.001
_refine_ls_shift/su_mean 0.000
_refine_ls_structure_factor_coef Fsqd
_refine_ls_weighting_details 'w=1/[\s^2^(Fo^2^)+(0.0839P)^2^+2.5339P] where P=(Fo^2^+2Fc^2^)/3'
_refine_ls_weighting_scheme calc
_refine_ls_wR_factor_gt 0.1546
_refine_ls_wR_factor_ref 0.1556
_reflns_Friedel_coverage 0.000
_reflns_number_gt 2999
_reflns_number_total 3152
_reflns_threshold_expression 'I > 2\s(I)'
_cod_data_source_file d3ce00393k2.cif
_cod_data_source_block SPA632
_cod_depositor_comments 'Adding full bibliography for 7246884--7246885.cif.'
_cod_original_cell_volume 1310.2(5)
_cod_original_sg_symbol_H-M 'C 2/c'
_cod_database_code 7246884
_shelx_shelxl_version_number 2019/2
_shelx_space_group_comment
;
The symmetry employed for this shelxl refinement is uniquely defined
by the following loop, which should always be used as a source of
symmetry information in preference to the above space-group names.
They are only intended as comments.
;
_shelx_estimated_absorpt_t_min 0.932
_shelx_estimated_absorpt_t_max 0.934

loop_
_space_group_symop_operation_xyz
'x, y, z'
'-x, y, -z+1/2'
'x+1/2, y+1/2, z'
'-x+1/2, y+1/2, -z+1/2'
'-x, -y, -z'
'x, -y, z-1/2'
'-x+1/2, -y+1/2, -z'
'x+1/2, -y+1/2, z-1/2'

loop_
_atom_site_label
_atom_site_type_symbol
_atom_site_fract_x
_atom_site_fract_y
_atom_site_fract_z
_atom_site_U_iso_or_equiv
_atom_site_adp_type
_atom_site_occupancy
_atom_site_site_symmetry_order
_atom_site_calc_flag
_atom_site_refinement_flags_posn
_atom_site_refinement_flags_adp
_atom_site_refinement_flags_occupancy
_atom_site_disorder_assembly
_atom_site_disorder_group
Co1 Co 0.500000 0.35380(2) 0.250000 0.00803(9) Uani 1 2 d S T P . .
O1 O 0.65894(11) 0.42308(7) 0.35074(19) 0.0132(2) Uani 1 1 d . U . . .
O2 O 0.80856(14) 0.33478(8) 0.4616(2) 0.0182(2) Uani 1 1 d . U . . .
O3 O 0.500000 0.24692(10) 0.250000 0.0173(3) Uani 1 2 d DS TU P . .
H1O3 H 0.436(2) 0.2194(9) 0.147(3) 0.026 Uiso 1 1 d D U . . .
C1 C 0.78098(14) 0.39869(8) 0.4264(2) 0.0098(2) Uani 1 1 d . U . . .
C2 C 0.89468(13) 0.45135(8) 0.4677(2) 0.0089(2) Uani 1 1 d . U . . .
C3 C 1.02582(15) 0.42794(9) 0.5043(3) 0.0128(2) Uani 1 1 d . U . . .
H3 H 1.043988 0.379341 0.507864 0.015 Uiso 1 1 calc R U . . .
C4 C 1.12971(14) 0.47651(9) 0.5356(2) 0.0123(2) Uani 1 1 d . U . . .
H4 H 1.217515 0.460331 0.559218 0.015 Uiso 1 1 calc R U . . .
N1 N 0.50105(13) 0.35007(7) 0.5667(2) 0.0084(2) Uani 1 1 d . . . . .
C5 C 0.49820(16) 0.42296(8) 0.6401(2) 0.0109(2) Uani 1 1 d . . . . .
H5A H 0.414476 0.446809 0.541041 0.013 Uiso 1 1 calc R U . . .
H5B H 0.577599 0.449217 0.644798 0.013 Uiso 1 1 calc R U . . .
C6 C 0.37914(16) 0.31208(10) 0.5599(2) 0.0146(3) Uani 1 1 d . . . . .
H6A H 0.382331 0.262754 0.521039 0.018 Uiso 1 1 calc R U . . .
H6B H 0.295207 0.333372 0.452748 0.018 Uiso 1 1 calc R U . . .
C7 C 0.62571(16) 0.31491(10) 0.7266(2) 0.0140(3) Uani 1 1 d . . . . .
H7A H 0.707955 0.340786 0.741336 0.017 Uiso 1 1 calc R U . . .
H7B H 0.631869 0.266859 0.680570 0.017 Uiso 1 1 calc R U . . .

loop_
_atom_site_aniso_label
_atom_site_aniso_U_11
_atom_site_aniso_U_22
_atom_site_aniso_U_33
_atom_site_aniso_U_23
_atom_site_aniso_U_13
_atom_site_aniso_U_12
Co1 0.00191(13) 0.01410(15) 0.00705(14) 0.000 0.00103(10) 0.000
O1 0.0035(4) 0.0210(5) 0.0130(4) -0.0009(3) 0.0017(3) -0.0026(3)
O2 0.0126(5) 0.0179(5) 0.0200(5) 0.0013(4) 0.0033(4) -0.0017(4)
O3 0.0164(7) 0.0176(7) 0.0106(6) 0.000 -0.0007(5) 0.000
C1 0.0044(4) 0.0170(5) 0.0065(4) -0.0002(3) 0.0011(3) -0.0025(3)
C2 0.0031(4) 0.0154(5) 0.0071(4) 0.0005(3) 0.0012(3) -0.0008(3)
C3 0.0051(4) 0.0165(5) 0.0166(5) -0.0002(4) 0.0045(4) 0.0000(4)
C4 0.0039(4) 0.0169(5) 0.0155(5) 0.0001(4) 0.0037(4) 0.0003(4)
N1 0.0043(5) 0.0155(5) 0.0049(4) 0.0002(3) 0.0016(4) 0.0001(3)
C5 0.0107(5) 0.0150(6) 0.0083(5) 0.0012(4) 0.0053(4) 0.0005(4)
C6 0.0092(6) 0.0266(7) 0.0069(5) -0.0023(5) 0.0026(4) -0.0087(5)
C7 0.0092(5) 0.0248(7) 0.0082(5) 0.0019(5) 0.0040(4) 0.0074(5)

loop_
_atom_type_symbol
_atom_type_description
_atom_type_scat_dispersion_real
_atom_type_scat_dispersion_imag
_atom_type_scat_source
C C 0.0021 0.0012 'International Tables Vol C Tables 4.2.6.8 and 6.1.1.4'
H H 0.0000 0.0000 'International Tables Vol C Tables 4.2.6.8 and 6.1.1.4'
N N 0.0044 0.0025 'International Tables Vol C Tables 4.2.6.8 and 6.1.1.4'
O O 0.0080 0.0047 'International Tables Vol C Tables 4.2.6.8 and 6.1.1.4'
Co Co 0.3354 0.7855 'International Tables Vol C Tables 4.2.6.8 and 6.1.1.4'

loop_
_geom_angle_atom_site_label_1
_geom_angle_atom_site_label_2
_geom_angle_atom_site_label_3
_geom_angle
_geom_angle_site_symmetry_1
_geom_angle_site_symmetry_3
_geom_angle_publ_flag
O3 Co1 O1 130.38(4) . 2_655 ?
O3 Co1 O1 130.38(4) . . ?
O1 Co1 O1 99.25(8) 2_655 . ?
O3 Co1 N1 88.20(3) . . ?
O1 Co1 N1 90.31(5) 2_655 . ?
O1 Co1 N1 92.03(5) . . ?
O3 Co1 N1 88.20(3) . 2_655 ?
O1 Co1 N1 92.03(5) 2_655 2_655 ?
O1 Co1 N1 90.31(5) . 2_655 ?
N1 Co1 N1 176.40(6) . 2_655 ?
C1 O1 Co1 118.32(11) . . ?
Co1 O3 H1O3 124.6(11) . . ?
Co1 O3 H1O3 124.6(11) . 2_655 ?
H1O3 O3 H1O3 111(2) . 2_655 ?
O2 C1 O1 123.37(14) . . ?
O2 C1 C2 120.08(13) . . ?
O1 C1 C2 116.52(14) . . ?
C4 C2 C3 119.01(13) 5_766 . ?
C4 C2 C1 120.98(12) 5_766 . ?
C3 C2 C1 119.98(14) . . ?
C4 C3 C2 120.08(15) . . ?
C4 C3 H3 120.0 . . ?
C2 C3 H3 120.0 . . ?
C2 C4 C3 120.91(13) 5_766 . ?
C2 C4 H4 119.5 5_766 . ?
C3 C4 H4 119.5 . . ?
C5 N1 C6 107.96(13) . . ?
C5 N1 C7 107.49(12) . . ?
C6 N1 C7 107.54(13) . . ?
C5 N1 Co1 109.38(9) . . ?
C6 N1 Co1 111.64(9) . . ?
C7 N1 Co1 112.64(10) . . ?
N1 C5 C5 111.15(7) . 2_656 ?
N1 C5 H5A 109.4 . . ?
C5 C5 H5A 109.4 2_656 . ?
N1 C5 H5B 109.4 . . ?
C5 C5 H5B 109.4 2_656 . ?
H5A C5 H5B 108.0 . . ?
N1 C6 C7 111.37(12) . 2_656 ?
N1 C6 H6A 109.4 . . ?
C7 C6 H6A 109.4 2_656 . ?
N1 C6 H6B 109.4 . . ?
C7 C6 H6B 109.4 2_656 . ?
H6A C6 H6B 108.0 . . ?
N1 C7 C6 110.96(12) . 2_656 ?
N1 C7 H7A 109.4 . . ?
C6 C7 H7A 109.4 2_656 . ?
N1 C7 H7B 109.4 . . ?
C6 C7 H7B 109.4 2_656 . ?
H7A C7 H7B 108.0 . . ?

loop_
_geom_bond_atom_site_label_1
_geom_bond_atom_site_label_2
_geom_bond_distance
_geom_bond_site_symmetry_2
_geom_bond_publ_flag
Co1 O3 2.026(2) . ?
Co1 O1 2.0276(12) 2_655 ?
Co1 O1 2.0276(12) . ?
Co1 N1 2.2490(14) . ?
Co1 N1 2.2490(14) 2_655 ?
O1 C1 1.2733(18) . ?
O2 C1 1.247(2) . ?
O3 H1O3 0.918(7) . ?
O3 H1O3 0.918(7) 2_655 ?
C1 C2 1.509(2) . ?
C2 C4 1.391(2) 5_766 ?
C2 C3 1.397(2) . ?
C3 C4 1.393(2) . ?
C3 H3 0.9400 . ?
C4 H4 0.9400 . ?
N1 C5 1.482(2) . ?
N1 C6 1.484(2) . ?
N1 C7 1.486(2) . ?
C5 C5 1.547(3) 2_656 ?
C5 H5A 0.9800 . ?
C5 H5B 0.9800 . ?
C6 C7 1.544(2) 2_656 ?
C6 H6A 0.9800 . ?
C6 H6B 0.9800 . ?
C7 H7A 0.9800 . ?
C7 H7B 0.9800 . ?

loop_
_geom_hbond_atom_site_label_D
_geom_hbond_atom_site_label_H
_geom_hbond_atom_site_label_A
_geom_hbond_distance_DH
_geom_hbond_distance_HA
_geom_hbond_distance_DA
_geom_hbond_angle_DHA
_geom_hbond_site_symmetry_A
_geom_hbond_publ_flag
O3 H1O3 O2 0.918(7) 1.760(8) 2.677(2) 176(3) 8_455 yes

loop_
_geom_torsion_atom_site_label_1
_geom_torsion_atom_site_label_2
_geom_torsion_atom_site_label_3
_geom_torsion_atom_site_label_4
_geom_torsion
_geom_torsion_site_symmetry_1
_geom_torsion_site_symmetry_2
_geom_torsion_site_symmetry_3
_geom_torsion_site_symmetry_4
_geom_torsion_publ_flag
Co1 O1 C1 O2 -7.6(2) . . . . ?
Co1 O1 C1 C2 170.63(9) . . . . ?
O2 C1 C2 C4 -168.80(15) . . . 5_766 ?
O1 C1 C2 C4 12.9(2) . . . 5_766 ?
O2 C1 C2 C3 12.9(2) . . . . ?
O1 C1 C2 C3 -165.37(14) . . . . ?
C4 C2 C3 C4 -0.4(3) 5_766 . . . ?
C1 C2 C3 C4 177.90(14) . . . . ?
C2 C3 C4 C2 0.4(3) . . . 5_766 ?
C6 N1 C5 C5 59.49(19) . . . 2_656 ?
C7 N1 C5 C5 -56.25(19) . . . 2_656 ?
Co1 N1 C5 C5 -178.85(13) . . . 2_656 ?
C5 N1 C6 C7 -55.14(18) . . . 2_656 ?
C7 N1 C6 C7 60.57(16) . . . 2_656 ?
Co1 N1 C6 C7 -175.39(11) . . . 2_656 ?
C5 N1 C7 C6 60.64(17) . . . 2_656 ?
C6 N1 C7 C6 -55.38(16) . . . 2_656 ?
Co1 N1 C7 C6 -178.80(11) . . . 2_656 ?
